data_4121762
loop_
_publ_author_name
'Terada, Masahiro'
'Komuro, Takazumi'
'Toda, Yasunori'
'Korenaga, Toshinobu'

_publ_section_title
;
 Mechanistic studies of highly enantio- and diastereoselective
 aza-petasis-ferrier rearrangement catalyzed by chiral phosphoric Acid.
;
_journal_issue 19
_journal_name_full 'Journal of the American Chemical Society'
_journal_page_first 7044
_journal_page_last 7057
_journal_paper_doi 10.1021/ja5017206
_journal_volume 136
_journal_year 2014
_chemical_absolute_configuration ad
_chemical_formula_sum 'C16 H22 Br N O3'
_chemical_formula_weight 356.26
_chemical_name_systematic
; 
 ? 
;
_space_group_IT_number 5
_symmetry_cell_setting monoclinic
_symmetry_space_group_name_Hall 'C 2y'
_symmetry_space_group_name_H-M 'C 1 2 1'
_atom_sites_solution_hydrogens geom
_atom_sites_solution_primary direct
_atom_sites_solution_secondary difmap
_audit_creation_method SHELXL-97
_cell_angle_alpha 90.00
_cell_angle_beta 113.833(2)
_cell_angle_gamma 90.00
_cell_formula_units_Z 4
_cell_length_a 18.775(4)
_cell_length_b 5.2389(11)
_cell_length_c 19.165(4)
_cell_measurement_reflns_used 3147
_cell_measurement_temperature 100(2)
_cell_measurement_theta_max 28.30
_cell_measurement_theta_min 2.37
_cell_volume 1724.3(6)
_computing_cell_refinement 'APEX2 (Bruker AXS, 2006)'
_computing_data_collection 'APEX2 (Bruker AXS, 2006)'
_computing_data_reduction 'SAINT (Bruker AXS, 2004)'
_computing_molecular_graphics 'XSHEL (Bruker AXS,2002)'
_computing_publication_material 'XCIF (Bruker AXS, 2001)'
_computing_structure_refinement 'SHELXL-97 (Sheldrick, 1997)'
_computing_structure_solution 'SHELXS-97 (Sheldrick, 1997)'
_diffrn_ambient_temperature 100(2)
_diffrn_detector_area_resol_mean 8.333
_diffrn_measured_fraction_theta_full 0.997
_diffrn_measured_fraction_theta_max 0.997
_diffrn_measurement_device_type 'Bruker APEXII CCD area detector'
_diffrn_measurement_method 'phi and omega scans'
_diffrn_radiation_monochromator 'Bruker Helios multilayer confocal mirror'
_diffrn_radiation_source 'Bruker TXS fine-focus rotating anode'
_diffrn_radiation_type MoK\a
_diffrn_radiation_wavelength 0.71073
_diffrn_reflns_av_R_equivalents 0.0151
_diffrn_reflns_av_sigmaI/netI 0.0459
_diffrn_reflns_limit_h_max 22
_diffrn_reflns_limit_h_min -20
_diffrn_reflns_limit_k_max 6
_diffrn_reflns_limit_k_min -5
_diffrn_reflns_limit_l_max 23
_diffrn_reflns_limit_l_min -23
_diffrn_reflns_number 4316
_diffrn_reflns_theta_full 26.00
_diffrn_reflns_theta_max 26.00
_diffrn_reflns_theta_min 2.18
_exptl_absorpt_coefficient_mu 2.393
_exptl_absorpt_correction_T_max 0.9317
_exptl_absorpt_correction_T_min 0.7958
_exptl_absorpt_correction_type empirical
_exptl_absorpt_process_details
;
SADABS Sheldrick 1996
;
_exptl_crystal_colour colorless
_exptl_crystal_density_diffrn 1.372
_exptl_crystal_density_method 'not measured'
_exptl_crystal_description needle
_exptl_crystal_F_000 736
_exptl_crystal_size_max 0.10
_exptl_crystal_size_mid 0.10
_exptl_crystal_size_min 0.03
_refine_diff_density_max 0.256
_refine_diff_density_min -0.333
_refine_diff_density_rms 0.040
_refine_ls_abs_structure_details 'Flack H D (1983), Acta Cryst. A39, 876-881'
_refine_ls_abs_structure_Flack 0.008(7)
_refine_ls_extinction_method none
_refine_ls_goodness_of_fit_ref 1.063
_refine_ls_hydrogen_treatment constr
_refine_ls_matrix_type full
_refine_ls_number_parameters 194
_refine_ls_number_reflns 2717
_refine_ls_number_restraints 1
_refine_ls_restrained_S_all 1.063
_refine_ls_R_factor_all 0.0238
_refine_ls_R_factor_gt 0.0212
_refine_ls_shift/su_max 0.005
_refine_ls_shift/su_mean 0.000
_refine_ls_structure_factor_coef Fsqd
_refine_ls_weighting_details 'calc w=1/[\s^2^(Fo^2^)+(0.0000P)^2^+0.1576P] where P=(Fo^2^+2Fc^2^)/3'
_refine_ls_weighting_scheme calc
_refine_ls_wR_factor_gt 0.0503
_refine_ls_wR_factor_ref 0.0512
_reflns_number_gt 2521
_reflns_number_total 2717
_reflns_threshold_expression >2sigma(I)
_cod_data_source_file ja5017206_si_002.cif
_cod_data_source_block si239a
_cod_depositor_comments
;
The following automatic conversions were performed:
'_atom_site_symetry_multiplicity' tag replaced with
'_atom_site_symmetry_multiplicity'.

Automatic conversion script
Id: cif_correct_tags 1440 2010-10-19 06:21:57Z saulius 

 Adding full bibliography for 4121762--4121763.cif.
;
_cod_original_sg_symbol_H-M C2
_cod_database_code 4121762

loop_
_symmetry_equiv_pos_as_xyz
'x, y, z'
'-x, y, -z'
'x+1/2, y+1/2, z'
'-x+1/2, y+1/2, -z'

loop_
_atom_site_label
_atom_site_type_symbol
_atom_site_fract_x
_atom_site_fract_y
_atom_site_fract_z
_atom_site_U_iso_or_equiv
_atom_site_adp_type
_atom_site_occupancy
_atom_site_symmetry_multiplicity
_atom_site_calc_flag
_atom_site_refinement_flags
C1 C 0.11411(10) 0.8947(4) 0.72838(10) 0.0178(4) Uani 1 1 d .
H1 H 0.1297 0.7193 0.7497 0.021 Uiso 1 1 calc R
O1 O 0.13367(8) 0.9285(2) 0.66427(7) 0.0205(3) Uani 1 1 d .
C2 C 0.11071(10) 0.7323(4) 0.61173(11) 0.0205(4) Uani 1 1 d .
H2 H 0.1046 0.5657 0.6281 0.025 Uiso 1 1 calc R
C3 C 0.09704(12) 0.7703(4) 0.53938(12) 0.0233(4) Uani 1 1 d .
H3 H 0.0849 0.6247 0.5071 0.028 Uiso 1 1 calc R
C4 C 0.09895(11) 1.0226(6) 0.50371(10) 0.0277(4) Uani 1 1 d .
H4 H 0.1060 1.1591 0.5409 0.042 Uiso 1 1 calc R
H5 H 0.0498 1.0488 0.4592 0.042 Uiso 1 1 calc R
H6 H 0.1423 1.0254 0.4876 0.042 Uiso 1 1 calc R
N1 N 0.03224(8) 0.9289(3) 0.70834(8) 0.0165(3) Uani 1 1 d .
H7 H 0.0133 1.0849 0.7019 0.020 Uiso 1 1 calc R
C5 C -0.01687(10) 0.7291(3) 0.69899(10) 0.0147(4) Uani 1 1 d .
O2 O 0.00243(6) 0.5070(3) 0.70306(6) 0.0195(2) Uani 1 1 d .
O3 O -0.08820(7) 0.8180(2) 0.68548(8) 0.0196(3) Uani 1 1 d .
C6 C -0.15271(10) 0.6402(4) 0.67720(11) 0.0193(4) Uani 1 1 d .
C7 C -0.21842(11) 0.8244(4) 0.66855(14) 0.0296(5) Uani 1 1 d .
H8 H -0.2021 0.9376 0.7130 0.044 Uiso 1 1 calc R
H9 H -0.2645 0.7277 0.6648 0.044 Uiso 1 1 calc R
H10 H -0.2310 0.9265 0.6222 0.044 Uiso 1 1 calc R
C8 C -0.13174(11) 0.4817(4) 0.74915(11) 0.0252(4) Uani 1 1 d .
H11 H -0.0931 0.3526 0.7514 0.038 Uiso 1 1 calc R
H12 H -0.1786 0.3971 0.7485 0.038 Uiso 1 1 calc R
H13 H -0.1100 0.5930 0.7939 0.038 Uiso 1 1 calc R
C9 C -0.17267(11) 0.4793(4) 0.60642(11) 0.0238(4) Uani 1 1 d .
H14 H -0.1823 0.5906 0.5624 0.036 Uiso 1 1 calc R
H15 H -0.2195 0.3785 0.5977 0.036 Uiso 1 1 calc R
H16 H -0.1292 0.3644 0.6132 0.036 Uiso 1 1 calc R
C10 C 0.16178(10) 1.0904(3) 0.78717(10) 0.0197(4) Uani 1 1 d .
H17 H 0.1470 1.2638 0.7656 0.024 Uiso 1 1 calc R
H18 H 0.2177 1.0652 0.7986 0.024 Uiso 1 1 calc R
C11 C 0.14965(10) 1.0705(3) 0.86079(10) 0.0180(4) Uani 1 1 d .
C12 C 0.10385(11) 1.2450(4) 0.87802(12) 0.0235(4) Uani 1 1 d .
H19 H 0.0794 1.3790 0.8431 0.028 Uiso 1 1 calc R
C13 C 0.09292(12) 1.2280(4) 0.94545(12) 0.0274(5) Uani 1 1 d .
H20 H 0.0614 1.3487 0.9568 0.033 Uiso 1 1 calc R
C14 C 0.12859(11) 1.0333(6) 0.99522(10) 0.0285(4) Uani 1 1 d .
C15 C 0.17358(12) 0.8534(4) 0.97933(11) 0.0277(5) Uani 1 1 d .
H21 H 0.1969 0.7176 1.0139 0.033 Uiso 1 1 calc R
C16 C 0.18422(11) 0.8740(4) 0.91176(11) 0.0248(4) Uani 1 1 d .
H22 H 0.2155 0.7521 0.9004 0.030 Uiso 1 1 calc R
Br1 Br 0.116645(13) 1.01162(7) 1.089200(11) 0.04897(9) Uani 1 1 d .

loop_
_atom_site_aniso_label
_atom_site_aniso_U_11
_atom_site_aniso_U_22
_atom_site_aniso_U_33
_atom_site_aniso_U_23
_atom_site_aniso_U_13
_atom_site_aniso_U_12
C1 0.0156(10) 0.0192(9) 0.0192(10) 0.0037(8) 0.0078(8) -0.0010(7)
O1 0.0234(7) 0.0213(7) 0.0194(6) -0.0022(5) 0.0114(6) -0.0058(5)
C2 0.0204(10) 0.0174(9) 0.0263(11) -0.0014(8) 0.0121(9) 0.0001(7)
C3 0.0256(11) 0.0208(11) 0.0251(11) -0.0052(8) 0.0119(9) -0.0023(8)
C4 0.0331(10) 0.0263(10) 0.0224(9) -0.0012(12) 0.0099(8) -0.0020(11)
N1 0.0138(8) 0.0129(8) 0.0216(8) 0.0016(6) 0.0060(6) 0.0002(5)
C5 0.0157(9) 0.0155(10) 0.0120(9) 0.0000(7) 0.0047(7) -0.0013(7)
O2 0.0191(6) 0.0119(6) 0.0275(6) -0.0003(7) 0.0094(5) -0.0007(6)
O3 0.0162(7) 0.0110(6) 0.0320(8) -0.0001(6) 0.0101(6) -0.0024(5)
C6 0.0162(10) 0.0116(9) 0.0320(11) 0.0000(8) 0.0117(9) -0.0046(7)
C7 0.0197(11) 0.0169(10) 0.0542(14) 0.0002(10) 0.0170(10) -0.0025(8)
C8 0.0287(10) 0.0223(12) 0.0290(10) -0.0014(9) 0.0163(8) -0.0048(9)
C9 0.0216(9) 0.0218(12) 0.0269(9) -0.0017(9) 0.0087(8) -0.0056(8)
C10 0.0175(9) 0.0209(11) 0.0203(9) -0.0001(7) 0.0073(8) -0.0030(6)
C11 0.0148(9) 0.0192(12) 0.0172(9) -0.0009(8) 0.0037(7) -0.0046(7)
C12 0.0237(10) 0.0217(11) 0.0227(11) 0.0033(8) 0.0069(9) 0.0018(8)
C13 0.0310(12) 0.0259(11) 0.0288(12) 0.0012(9) 0.0157(10) 0.0036(8)
C14 0.0311(10) 0.0349(11) 0.0181(8) -0.0003(12) 0.0083(8) -0.0069(11)
C15 0.0343(12) 0.0225(11) 0.0191(10) 0.0051(9) 0.0033(9) -0.0002(8)
C16 0.0250(11) 0.0223(11) 0.0226(11) -0.0002(9) 0.0051(9) 0.0017(8)
Br1 0.06013(17) 0.06566(18) 0.02779(12) 0.00864(15) 0.02468(11) 0.00086(15)

loop_
_atom_type_symbol
_atom_type_description
_atom_type_scat_dispersion_real
_atom_type_scat_dispersion_imag
_atom_type_scat_source
C C 0.0033 0.0016 'International Tables Vol C Tables 4.2.6.8 and 6.1.1.4'
H H 0.0000 0.0000 'International Tables Vol C Tables 4.2.6.8 and 6.1.1.4'
N N 0.0061 0.0033 'International Tables Vol C Tables 4.2.6.8 and 6.1.1.4'
O O 0.0106 0.0060 'International Tables Vol C Tables 4.2.6.8 and 6.1.1.4'
Br Br -0.2901 2.4595 'International Tables Vol C Tables 4.2.6.8 and 6.1.1.4'

loop_
_geom_angle_atom_site_label_1
_geom_angle_atom_site_label_2
_geom_angle_atom_site_label_3
_geom_angle
O1 C1 N1 111.94(14)
O1 C1 C10 105.96(14)
N1 C1 C10 111.11(15)
O1 C1 H1 109.3
N1 C1 H1 109.3
C10 C1 H1 109.3
C2 O1 C1 114.95(14)
C3 C2 O1 121.67(18)
C3 C2 H2 119.2
O1 C2 H2 119.2
C2 C3 C4 125.71(18)
C2 C3 H3 117.1
C4 C3 H3 117.1
C3 C4 H4 109.5
C3 C4 H5 109.5
H4 C4 H5 109.5
C3 C4 H6 109.5
H4 C4 H6 109.5
H5 C4 H6 109.5
C5 N1 C1 122.34(15)
C5 N1 H7 118.8
C1 N1 H7 118.8
O2 C5 O3 126.54(16)
O2 C5 N1 124.20(16)
O3 C5 N1 109.26(15)
C5 O3 C6 120.72(14)
O3 C6 C9 109.98(14)
O3 C6 C8 110.18(15)
C9 C6 C8 112.92(16)
O3 C6 C7 101.78(15)
C9 C6 C7 111.11(17)
C8 C6 C7 110.31(16)
C6 C7 H8 109.5
C6 C7 H9 109.5
H8 C7 H9 109.5
C6 C7 H10 109.5
H8 C7 H10 109.5
H9 C7 H10 109.5
C6 C8 H11 109.5
C6 C8 H12 109.5
H11 C8 H12 109.5
C6 C8 H13 109.5
H11 C8 H13 109.5
H12 C8 H13 109.5
C6 C9 H14 109.5
C6 C9 H15 109.5
H14 C9 H15 109.5
C6 C9 H16 109.5
H14 C9 H16 109.5
H15 C9 H16 109.5
C1 C10 C11 112.19(15)
C1 C10 H17 109.2
C11 C10 H17 109.2
C1 C10 H18 109.2
C11 C10 H18 109.2
H17 C10 H18 107.9
C12 C11 C16 118.79(17)
C12 C11 C10 121.11(17)
C16 C11 C10 120.10(17)
C11 C12 C13 121.25(18)
C11 C12 H19 119.4
C13 C12 H19 119.4
C14 C13 C12 118.68(19)
C14 C13 H20 120.7
C12 C13 H20 120.7
C13 C14 C15 121.66(17)
C13 C14 Br1 119.37(18)
C15 C14 Br1 118.97(17)
C14 C15 C16 118.90(19)
C14 C15 H21 120.6
C16 C15 H21 120.6
C11 C16 C15 120.72(19)
C11 C16 H22 119.6
C15 C16 H22 119.6

loop_
_geom_bond_atom_site_label_1
_geom_bond_atom_site_label_2
_geom_bond_distance
C1 O1 1.429(2)
C1 N1 1.437(2)
C1 C10 1.519(3)
C1 H1 1.0000
O1 C2 1.381(2)
C2 C3 1.319(3)
C2 H2 0.9500
C3 C4 1.495(3)
C3 H3 0.9500
C4 H4 0.9800
C4 H5 0.9800
C4 H6 0.9800
N1 C5 1.358(2)
N1 H7 0.8800
C5 O2 1.212(3)
C5 O3 1.341(2)
O3 C6 1.485(2)
C6 C9 1.510(3)
C6 C8 1.519(3)
C6 C7 1.522(3)
C7 H8 0.9800
C7 H9 0.9800
C7 H10 0.9800
C8 H11 0.9800
C8 H12 0.9800
C8 H13 0.9800
C9 H14 0.9800
C9 H15 0.9800
C9 H16 0.9800
C10 C11 1.521(2)
C10 H17 0.9900
C10 H18 0.9900
C11 C12 1.383(3)
C11 C16 1.387(3)
C12 C13 1.391(3)
C12 H19 0.9500
C13 C14 1.372(3)
C13 H20 0.9500
C14 C15 1.379(3)
C14 Br1 1.9062(17)
C15 C16 1.392(3)
C15 H21 0.9500
C16 H22 0.9500

loop_
_geom_torsion_atom_site_label_1
_geom_torsion_atom_site_label_2
_geom_torsion_atom_site_label_3
_geom_torsion_atom_site_label_4
_geom_torsion
N1 C1 O1 C2 -73.08(19)
C10 C1 O1 C2 165.65(14)
C1 O1 C2 C3 153.87(18)
O1 C2 C3 C4 -4.2(3)
O1 C1 N1 C5 103.22(19)
C10 C1 N1 C5 -138.54(17)
C1 N1 C5 O2 -3.5(3)
C1 N1 C5 O3 176.00(14)
O2 C5 O3 C6 2.8(3)
N1 C5 O3 C6 -176.66(16)
C5 O3 C6 C9 -66.0(2)
C5 O3 C6 C8 59.2(2)
C5 O3 C6 C7 176.18(16)
O1 C1 C10 C11 -177.63(14)
N1 C1 C10 C11 60.6(2)
C1 C10 C11 C12 -104.0(2)
C1 C10 C11 C16 75.5(2)
C16 C11 C12 C13 0.8(3)
C10 C11 C12 C13 -179.71(18)
C11 C12 C13 C14 0.0(3)
C12 C13 C14 C15 -1.1(3)
C12 C13 C14 Br1 178.35(16)
C13 C14 C15 C16 1.4(3)
Br1 C14 C15 C16 -178.04(16)
C12 C11 C16 C15 -0.5(3)
C10 C11 C16 C15 -179.96(18)
C14 C15 C16 C11 -0.6(3)
